data_4328874
loop_
_publ_author_name
'Diana Endara'
'Marie Colmont'
'Marielle Huv\'e'
'Gr\'egory Tricot'
'Laurent Carpentier'
'Olivier Mentr\'e'

_publ_section_title
;
 Novel Tailormade Bi4MO4(PO4)2 Structural Type (M = Mg, Zn)
;
_journal_name_full 'Inorganic Chemistry'
_journal_page_first 4438
_journal_page_last 4447
_journal_paper_doi 10.1021/ic201572y
_journal_volume 51
_journal_year 2012
_chemical_formula_sum 'Bi4 Mg O12 P2'
_chemical_formula_weight 1114.17
_chemical_name_systematic ' ?'
_space_group_IT_number 61
_symmetry_cell_setting orthorhombic
_symmetry_space_group_name_Hall '-P 2ac 2ab'
_symmetry_space_group_name_H-M 'P b c a'
_cell_angle_alpha 90
_cell_angle_beta 90
_cell_angle_gamma 90
_cell_formula_units_Z 8
_cell_length_a 16.6718(4)
_cell_length_b 5.2995(2)
_cell_length_c 23.2735(6)
_cell_measurement_temperature 298
_cell_volume 2056.27(11)
_computing_publication_material 'Jana2000 (Petricek, Dusek & Palatinus, 2000)'
_computing_structure_refinement 'Jana2000 (Petricek, Dusek & Palatinus, 2000)'
_diffrn_ambient_temperature 298
_diffrn_measured_fraction_theta_full 1.00
_diffrn_radiation_type 'Mo K\a'
_diffrn_radiation_wavelength 0.71073
_diffrn_reflns_av_R_equivalents 0.0838
_diffrn_reflns_av_sigmaI/netI 0.0478
_diffrn_reflns_limit_h_max 25
_diffrn_reflns_limit_h_min -25
_diffrn_reflns_limit_k_max 6
_diffrn_reflns_limit_k_min -8
_diffrn_reflns_limit_l_max 35
_diffrn_reflns_limit_l_min -35
_diffrn_reflns_number 32350
_diffrn_reflns_theta_full 32.86
_diffrn_reflns_theta_max 32.86
_diffrn_reflns_theta_min 1.75
_exptl_absorpt_coefficient_mu 68.638
_exptl_absorpt_correction_T_max 1.000
_exptl_absorpt_correction_T_min 1.000
_exptl_absorpt_correction_type empirical
_exptl_crystal_density_diffrn 6.905
_exptl_crystal_description needle
_exptl_crystal_F_000 3758
_exptl_crystal_size_max 0.095
_exptl_crystal_size_mid 0.02
_exptl_crystal_size_min 0.017
_refine_diff_density_max 3.80
_refine_diff_density_min -2.76
_refine_ls_extinction_coef 310(11)
_refine_ls_extinction_method 'B-C type 1 gaussian isotropic (Becker & Coppens, 1974)'
_refine_ls_goodness_of_fit_gt 1.29
_refine_ls_goodness_of_fit_ref 1.18
_refine_ls_number_parameters 98
_refine_ls_number_reflns 3819
_refine_ls_R_factor_all 0.0579
_refine_ls_R_factor_gt 0.0319
_refine_ls_shift/su_max 0.0079
_refine_ls_shift/su_mean 0.0005
_refine_ls_structure_factor_coef F
_refine_ls_weighting_details w=1/\s^2^(F)
_refine_ls_weighting_scheme sigma
_refine_ls_wR_factor_gt 0.0299
_refine_ls_wR_factor_ref 0.0338
_reflns_number_gt 2540
_reflns_number_total 3819
_reflns_threshold_expression I>3\s(I)
_cod_data_source_file ic201572y_si_001_1.cif
_cod_data_source_block (I)
_cod_original_cell_volume 2056.265
_cod_original_sg_symbol_Hall '-P -2xab;-2ybc;-2zac'
_cod_original_formula_sum 'Bi4 Mg1 O12 P2'
_cod_database_code 4328874

loop_
_symmetry_equiv_pos_site_id
_symmetry_equiv_pos_as_xyz
1 x,y,z
2 1/2-x,1/2+y,z
3 x,1/2-y,1/2+z
4 1/2+x,y,1/2-z
5 -x,-y,-z
6 1/2+x,1/2-y,-z
7 -x,1/2+y,1/2-z
8 1/2-x,-y,1/2+z

loop_
_atom_site_label
_atom_site_type_symbol
_atom_site_fract_x
_atom_site_fract_y
_atom_site_fract_z
_atom_site_adp_type
_atom_site_U_iso_or_equiv
_atom_site_symmetry_multiplicity
_atom_site_occupancy
_atom_site_calc_flag
Bi1 Bi 0.171365(16) 0.66714(7) 0.301936(12) Uani 0.00751(9) 8 1 d
Bi2 Bi 0.158888(17) 0.17459(7) 0.193968(12) Uani 0.00937(10) 8 1 d
Bi3 Bi 0.005261(16) -0.29976(6) 0.193405(12) Uani 0.00835(8) 8 1 d
Bi4 Bi -0.007001(16) 0.15213(6) 0.067629(13) Uani 0.00819(8) 8 1 d
O1 O 0.0874(3) -0.0913(11) 0.2470(2) Uiso 0.0063(12) 8 1 d
O2 O 0.0853(3) 0.4101(11) 0.2500(2) Uiso 0.0087(12) 8 1 d
O3 O 0.2491(3) 0.4303(11) 0.2472(2) Uiso 0.0075(11) 8 1 d
O4 O 0.0123(3) 0.1038(12) 0.1540(3) Uiso 0.0157(13) 8 1 d
P1 P -0.15515(11) -0.3464(5) 0.08975(9) Uiso 0.0069(4) 8 1 d
P2 P 0.13209(12) -0.3772(5) 0.07889(9) Uiso 0.0078(4) 8 1 d
O5 O 0.1342(3) -0.6618(12) 0.0627(2) Uiso 0.0132(12) 8 1 d
O6 O -0.1155(3) -0.1119(12) 0.0608(2) Uiso 0.0117(12) 8 1 d
O7 O -0.1869(3) -0.2757(12) 0.1499(3) Uiso 0.0151(13) 8 1 d
O8 O 0.1972(3) -0.2283(11) 0.0481(2) Uiso 0.0112(12) 8 1 d
O9 O 0.1432(3) -0.3539(13) 0.1441(3) Uiso 0.0154(13) 8 1 d
O10 O -0.2203(3) -0.4179(12) 0.0476(2) Uiso 0.0124(12) 8 1 d
O11 O -0.0953(3) -0.5599(12) 0.0999(2) Uiso 0.0139(13) 8 1 d
O12 O 0.0500(3) -0.2714(12) 0.0619(3) Uiso 0.0191(14) 8 1 d
Mg1 Mg 0.20622(14) 0.1104(6) 0.00745(11) Uiso 0.0054(5) 8 1 d

loop_
_atom_site_aniso_label
_atom_site_aniso_type_symbol
_atom_site_aniso_U_11
_atom_site_aniso_U_22
_atom_site_aniso_U_33
_atom_site_aniso_U_12
_atom_site_aniso_U_13
_atom_site_aniso_U_23
Bi1 Bi 0.00897(13) 0.00922(18) 0.00434(14) 0.00075(12) 0.00006(9) -0.00021(12)
Bi2 Bi 0.01275(14) 0.0100(2) 0.00537(15) 0.00113(12) 0.00378(10) 0.00023(13)
Bi3 Bi 0.00776(13) 0.01146(16) 0.00584(13) 0.00025(12) -0.0012(1) -0.0020(2)
Bi4 Bi 0.00847(13) 0.01255(16) 0.00355(12) -0.00008(13) -0.0002(1) 0.0003(2)

loop_
_atom_type_symbol
_atom_type_scat_dispersion_real
_atom_type_scat_dispersion_imag
_atom_type_scat_source
_atom_type_scat_Cromer_Mann_a1
_atom_type_scat_Cromer_Mann_b1
_atom_type_scat_Cromer_Mann_a2
_atom_type_scat_Cromer_Mann_b2
_atom_type_scat_Cromer_Mann_a3
_atom_type_scat_Cromer_Mann_b3
_atom_type_scat_Cromer_Mann_a4
_atom_type_scat_Cromer_Mann_b4
_atom_type_scat_Cromer_Mann_c
O 0.011 0.006 'International Tables Vol C Tables  4.2.6.8 and 6.1.1.4' 3.0485 13.2771 2.2868 5.7011 1.5463 0.3239 0.867 32.908901 0.2508
Mg 0.049 0.036 'International Tables Vol C Tables  4.2.6.8 and 6.1.1.4' 5.4204 2.8275 2.1735 79.261101 1.2269 0.3808 2.3073 7.1937 0.8584
P 0.102 0.094 'International Tables Vol C Tables  4.2.6.8 and 6.1.1.4' 6.4345 1.9067 4.1791 27.157 1.78 0.526 1.4908 68.164497 1.1149
Bi -4.108 10.257 'International Tables Vol C Tables  4.2.6.8 and 6.1.1.4' 33.3689 0.704 12.951 2.9238 16.5877 8.7937 6.4692 48.0093 13.5782

loop_
_geom_angle_atom_site_label_1
_geom_angle_atom_site_label_2
_geom_angle_atom_site_label_3
_geom_angle_site_symmetry_1
_geom_angle_site_symmetry_3
_geom_angle
_geom_angle_publ_flag
O1 Bi1 O2 1_565 . 70.0(2) yes
O1 Bi1 O3 1_565 . 110.77(18) yes
O1 Bi1 O3 1_565 2_555 72.86(17) yes
O1 Bi1 O7 1_565 7_555 143.39(18) yes
O1 Bi1 O7 1_565 4_565 136.29(19) yes
O1 Bi1 O11 1_565 7_565 84.07(17) yes
O2 Bi1 O3 . . 74.23(18) yes
O2 Bi1 O3 . 2_555 115.03(18) yes
O2 Bi1 O7 . 7_555 75.95(19) yes
O2 Bi1 O7 . 4_565 147.67(19) yes
O2 Bi1 O11 . 7_565 114.88(16) yes
O3 Bi1 O3 . 2_555 71.8(2) yes
O3 Bi1 O7 . 7_555 71.27(19) yes
O3 Bi1 O7 . 4_565 77.57(18) yes
O3 Bi1 O11 . 7_565 164.94(17) yes
O3 Bi1 O3 2_555 . 71.8(2) yes
O3 Bi1 O7 2_555 7_555 136.23(18) yes
O3 Bi1 O7 2_555 4_565 69.49(18) yes
O3 Bi1 O11 2_555 7_565 111.93(18) yes
O7 Bi1 O7 7_555 4_565 80.32(18) yes
O7 Bi1 O11 7_555 7_565 98.57(18) yes
O7 Bi1 O7 4_565 7_555 80.32(18) yes
O7 Bi1 O11 4_565 7_565 89.97(17) yes
O1 Bi2 O2 . . 74.3(2) yes
O1 Bi2 O3 . . 114.36(18) yes
O1 Bi2 O3 . 2_545 73.09(18) yes
O1 Bi2 O4 . . 66.96(18) yes
O1 Bi2 O9 . 1_565 139.05(17) yes
O2 Bi2 O3 . . 73.57(18) yes
O2 Bi2 O3 . 2_545 111.43(18) yes
O2 Bi2 O4 . . 76.81(18) yes
O2 Bi2 O9 . 1_565 71.41(19) yes
O3 Bi2 O3 . 2_545 68.11(19) yes
O3 Bi2 O4 . . 148.31(19) yes
O3 Bi2 O9 . 1_565 76.30(18) yes
O3 Bi2 O3 2_545 . 68.11(19) yes
O3 Bi2 O4 2_545 . 135.13(19) yes
O3 Bi2 O9 2_545 1_565 141.00(17) yes
O4 Bi2 O9 . 1_565 83.87(18) yes
O1 Bi3 O1 . 7_545 112.01(17) yes
O1 Bi3 O2 . 1_545 70.2(2) yes
O1 Bi3 O2 . 7_545 80.65(18) yes
O1 Bi3 O4 . . 74.0(2) yes
O1 Bi3 O9 . . 75.46(18) yes
O1 Bi3 O1 7_545 . 112.01(17) yes
O1 Bi3 O2 7_545 1_545 70.05(16) yes
O1 Bi3 O2 7_545 7_545 65.71(19) yes
O1 Bi3 O4 7_545 . 142.10(17) yes
O1 Bi3 O9 7_545 . 134.61(19) yes
O2 Bi3 O2 1_545 7_545 111.00(18) yes
O2 Bi3 O4 1_545 . 140.15(18) yes
O2 Bi3 O9 1_545 . 71.41(18) yes
O2 Bi3 O2 7_545 1_545 111.00(18) yes
O2 Bi3 O4 7_545 . 79.3(2) yes
O2 Bi3 O9 7_545 . 153.5(2) yes
O4 Bi3 O9 . . 83.3(2) yes
O4 Bi4 O5 . 1_565 87.0(2) yes
O4 Bi4 O6 . . 96.7(2) yes
O4 Bi4 O11 . 1_565 82.0(2) yes
O4 Bi4 O12 . . 83.0(2) yes
O5 Bi4 O6 1_565 . 163.7(2) yes
O5 Bi4 O11 1_565 1_565 110.9(2) yes
O5 Bi4 O12 1_565 . 89.66(19) yes
O6 Bi4 O11 . 1_565 85.4(2) yes
O6 Bi4 O12 . . 75.1(2) yes
O11 Bi4 O12 1_565 . 153.7(2) yes
O6 P1 O7 . . 110.1(3) yes
O6 P1 O10 . . 102.9(3) yes
O6 P1 O11 . . 112.4(3) yes
O7 P1 O10 . . 113.8(3) yes
O7 P1 O11 . . 105.3(3) yes
O10 P1 O11 . . 112.6(4) yes
O5 P2 O8 . . 111.9(3) yes
O5 P2 O9 . . 108.3(4) yes
O5 P2 O12 . . 108.3(3) yes
O8 P2 O9 . . 109.8(3) yes
O8 P2 O12 . . 109.1(3) yes
O9 P2 O12 . . 109.5(3) yes
O5 Mg1 O6 1_565 5_555 92.7(2) yes
O5 Mg1 O8 1_565 . 100.2(2) yes
O5 Mg1 O8 1_565 2_555 85.9(2) yes
O5 Mg1 O10 1_565 5_555 89.5(3) yes
O5 Mg1 O10 1_565 6_545 175.4(3) yes
O6 Mg1 O8 5_555 . 106.8(2) yes
O6 Mg1 O8 5_555 2_555 150.8(3) yes
O6 Mg1 O10 5_555 5_555 68.3(2) yes
O6 Mg1 O10 5_555 6_545 87.8(2) yes
O8 Mg1 O8 . 2_555 102.2(3) yes
O8 Mg1 O10 . 5_555 169.4(3) yes
O8 Mg1 O10 . 6_545 84.0(3) yes
O8 Mg1 O8 2_555 . 102.2(3) yes
O8 Mg1 O10 2_555 5_555 82.5(2) yes
O8 Mg1 O10 2_555 6_545 91.5(2) yes
O10 Mg1 O10 5_555 6_545 86.4(3) yes
O10 Mg1 O10 6_545 5_555 86.4(3) yes

loop_
_geom_bond_atom_site_label_1
_geom_bond_atom_site_label_2
_geom_bond_site_symmetry_2
_geom_bond_distance
_geom_bond_publ_flag
Bi1 O1 1_565 2.288(5) yes
Bi1 O2 . 2.318(5) yes
Bi1 O3 . 2.208(5) yes
Bi1 O3 2_555 2.308(5) yes
Bi1 O7 7_555 2.613(6) yes
Bi1 O7 4_565 2.633(6) yes
Bi1 O11 7_565 2.986(6) yes
Bi2 O1 . 2.220(5) yes
Bi2 O2 . 2.183(5) yes
Bi2 O3 . 2.373(5) yes
Bi2 O3 2_545 2.359(5) yes
Bi2 O4 . 2.641(5) yes
Bi2 O9 1_565 2.767(7) yes
Bi3 O1 . 2.156(5) yes
Bi3 O1 7_545 2.588(5) yes
Bi3 O2 1_545 2.426(5) yes
Bi3 O2 7_545 2.292(5) yes
Bi3 O4 . 2.330(7) yes
Bi3 O9 . 2.586(5) yes
Bi4 O4 . 2.053(6) yes
Bi4 O5 1_565 2.555(5) yes
Bi4 O6 . 2.293(5) yes
Bi4 O11 1_565 2.250(6) yes
Bi4 O12 . 2.441(6) yes
P1 O6 . 1.561(6) yes
P1 O7 . 1.543(6) yes
P1 O10 . 1.512(6) yes
P1 O11 . 1.526(6) yes
P2 O5 . 1.555(7) yes
P2 O8 . 1.522(6) yes
P2 O9 . 1.534(6) yes
P2 O12 . 1.531(6) yes
Mg1 O5 1_565 2.134(6) yes
Mg1 O6 5_555 2.193(6) yes
Mg1 O8 . 2.035(7) yes
Mg1 O8 2_555 2.053(6) yes
Mg1 O10 5_555 2.086(7) yes
Mg1 O10 6_545 2.045(6) yes
